data_7202523
loop_
_publ_author_name
'Chawla, Har Mohindra'
'Hundal, Geeta'
'Singh, Suneel Pratap'
'Upreti, Shailesh'

_publ_section_title
;
 Conformational morphosis in azocalix[4]arenes
;
_journal_issue 2
_journal_name_full CrystEngComm
_journal_page_first 119
_journal_paper_doi 10.1039/b613841a
_journal_volume 9
_journal_year 2007
_chemical_formula_moiety 'C36 H33 N3 O4, 0.5 (C2 H2 Cl6)'
_chemical_formula_sum 'C37 H34 Cl3 N3 O4'
_chemical_formula_weight 691.02
_chemical_name_common 5-(pyridylazo)-trimethoxycalix(4)arene
_chemical_name_systematic
;
?
;
_space_group_IT_number 2
_symmetry_cell_setting triclinic
_symmetry_space_group_name_Hall '-P 1'
_symmetry_space_group_name_H-M 'P -1'
_atom_sites_solution_hydrogens geom
_atom_sites_solution_primary direct
_atom_sites_solution_secondary difmap
_audit_creation_method SHELXL-97
_cell_angle_alpha 96.551(10)
_cell_angle_beta 106.222(10)
_cell_angle_gamma 104.465(10)
_cell_formula_units_Z 2
_cell_length_a 10.142(6)
_cell_length_b 11.040(7)
_cell_length_c 16.001(10)
_cell_measurement_temperature 298(2)
_cell_volume 1632.8(18)
_computing_structure_refinement 'SHELXL-97 (Sheldrick, 1997)'
_computing_structure_solution 'SHELXS-97 (Sheldrick, 1990)'
_diffrn_ambient_temperature 298(2)
_diffrn_measured_fraction_theta_full 1.000
_diffrn_measured_fraction_theta_max 1.000
_diffrn_measurement_device_type 'CCD area detector'
_diffrn_measurement_method 'phi and omega scans'
_diffrn_radiation_monochromator graphite
_diffrn_radiation_source 'fine-focus sealed tube'
_diffrn_radiation_type MoK\a
_diffrn_radiation_wavelength 0.71073
_diffrn_reflns_av_R_equivalents 0.0000
_diffrn_reflns_av_sigmaI/netI 0.0903
_diffrn_reflns_limit_h_max 10
_diffrn_reflns_limit_h_min -10
_diffrn_reflns_limit_k_max 11
_diffrn_reflns_limit_k_min -11
_diffrn_reflns_limit_l_max 16
_diffrn_reflns_limit_l_min -16
_diffrn_reflns_number 10653
_diffrn_reflns_theta_full 21.00
_diffrn_reflns_theta_max 21.00
_diffrn_reflns_theta_min 1.94
_exptl_absorpt_coefficient_mu 0.327
_exptl_absorpt_correction_type none
_exptl_crystal_colour red
_exptl_crystal_density_diffrn 1.406
_exptl_crystal_density_method 'not measured'
_exptl_crystal_description block
_exptl_crystal_F_000 720
_exptl_crystal_size_max 0.538
_exptl_crystal_size_mid 0.351
_exptl_crystal_size_min 0.165
_refine_diff_density_max 1.182
_refine_diff_density_min -1.100
_refine_diff_density_rms 0.087
_refine_ls_extinction_method none
_refine_ls_goodness_of_fit_ref 1.070
_refine_ls_hydrogen_treatment constr
_refine_ls_matrix_type full
_refine_ls_number_parameters 434
_refine_ls_number_reflns 3505
_refine_ls_number_restraints 49
_refine_ls_restrained_S_all 1.096
_refine_ls_R_factor_all 0.1147
_refine_ls_R_factor_gt 0.0910
_refine_ls_shift/su_max 0.019
_refine_ls_shift/su_mean 0.004
_refine_ls_structure_factor_coef Fsqd
_refine_ls_weighting_details 'calc w=1/[\s^2^(Fo^2^)+(0.1014P)^2^+5.6961P] where P=(Fo^2^+2Fc^2^)/3'
_refine_ls_weighting_scheme calc
_refine_ls_wR_factor_gt 0.2331
_refine_ls_wR_factor_ref 0.2529
_reflns_number_gt 2881
_reflns_number_total 3505
_reflns_threshold_expression >2sigma(I)
_cod_data_source_file b613841a.txt
_cod_data_source_block suneelm
_cod_depositor_comments
;
The following automatic conversions were performed:
'_symmetry_cell_setting' value 'Triclinic' changed to 'triclinic'
according to '/home/saulius/struct/CIF-dictionaries/cif_core.dic'
dictionary named 'cif_core.dic' version 2.4.1 from 2010-06-29.

Automatic conversion script
Id: cif_fix_enum 1527 2010-12-29 10:47:43Z saulius 
;
_cod_database_code 7202523

loop_
_symmetry_equiv_pos_as_xyz
'x, y, z'
'-x, -y, -z'

loop_
_atom_site_label
_atom_site_type_symbol
_atom_site_fract_x
_atom_site_fract_y
_atom_site_fract_z
_atom_site_U_iso_or_equiv
_atom_site_adp_type
_atom_site_occupancy
_atom_site_symmetry_multiplicity
_atom_site_calc_flag
_atom_site_refinement_flags
_atom_site_disorder_assembly
_atom_site_disorder_group
O1 O 0.1665(3) 0.2553(2) 0.33465(16) 0.0336(7) Uani 1 1 d . . .
H1 H 0.0856 0.2512 0.3365 0.050 Uiso 1 1 calc R . .
O2 O -0.1137(2) 0.2264(2) 0.31532(16) 0.0356(7) Uani 1 1 d . . .
O3 O -0.0628(3) 0.0161(2) 0.22118(16) 0.0352(7) Uani 1 1 d . . .
O4 O 0.2021(3) 0.0911(2) 0.18286(17) 0.0437(7) Uani 1 1 d . . .
C1 C 0.2623(4) 0.2991(3) 0.4173(3) 0.0316(10) Uani 1 1 d . A .
C2 C 0.2311(4) 0.3509(3) 0.4905(3) 0.0336(10) Uani 1 1 d . . .
C3 C 0.3403(5) 0.3973(3) 0.5692(3) 0.0439(11) Uani 1 1 d . A .
H3 H 0.3213 0.4329 0.6184 0.053 Uiso 1 1 calc R . .
C4 C 0.4798(5) 0.3927(4) 0.5777(3) 0.0504(13) Uani 1 1 d D . .
C5 C 0.5064(4) 0.3397(4) 0.5043(3) 0.0496(13) Uani 1 1 d . A .
H5 H 0.5991 0.3363 0.5098 0.060 Uiso 1 1 calc R . .
C6 C 0.4015(4) 0.2917(4) 0.4234(3) 0.0386(11) Uani 1 1 d . . .
C7 C 0.4272(4) 0.2337(4) 0.3425(3) 0.0465(12) Uani 1 1 d . A .
H7A H 0.5297 0.2574 0.3516 0.056 Uiso 1 1 calc R . .
H7B H 0.3824 0.2674 0.2922 0.056 Uiso 1 1 calc R . .
C8 C 0.3671(4) 0.0891(4) 0.3219(3) 0.0365(10) Uani 1 1 d . . .
C9 C 0.4241(4) 0.0185(4) 0.3817(3) 0.0413(11) Uani 1 1 d . A .
H9 H 0.5025 0.0597 0.4320 0.050 Uiso 1 1 calc R . .
C10 C 0.3655(5) -0.1110(4) 0.3669(3) 0.0440(11) Uani 1 1 d . . .
H10 H 0.4076 -0.1580 0.4052 0.053 Uiso 1 1 calc R A .
C11 C 0.2456(5) -0.1712(4) 0.2960(3) 0.0397(11) Uani 1 1 d . A .
H11 H 0.2035 -0.2584 0.2886 0.048 Uiso 1 1 calc R . .
C12 C 0.1852(4) -0.1048(4) 0.2349(3) 0.0372(10) Uani 1 1 d . . .
C13 C 0.2523(4) 0.0243(4) 0.2468(3) 0.0340(10) Uani 1 1 d . A .
C14 C 0.0494(4) -0.1732(4) 0.1593(3) 0.0472(12) Uani 1 1 d . A .
H14A H 0.0598 -0.2513 0.1313 0.057 Uiso 1 1 calc R . .
H14B H 0.0357 -0.1199 0.1154 0.057 Uiso 1 1 calc R . .
C15 C -0.0824(4) -0.2054(4) 0.1891(2) 0.0390(10) Uani 1 1 d . . .
C16 C -0.1528(5) -0.3297(4) 0.1889(3) 0.0474(12) Uani 1 1 d . A .
H16 H -0.1210 -0.3959 0.1686 0.057 Uiso 1 1 calc R . .
C17 C -0.2699(5) -0.3562(4) 0.2184(3) 0.0491(12) Uani 1 1 d . . .
H17 H -0.3163 -0.4403 0.2183 0.059 Uiso 1 1 calc R A .
C18 C -0.3199(4) -0.2585(4) 0.2485(2) 0.0418(11) Uani 1 1 d . A .
H18 H -0.3988 -0.2778 0.2686 0.050 Uiso 1 1 calc R . .
C19 C -0.2533(4) -0.1343(4) 0.2485(2) 0.0376(10) Uani 1 1 d . . .
C20 C -0.1349(4) -0.1080(4) 0.2178(2) 0.0347(10) Uani 1 1 d . A .
C21 C -0.3059(4) -0.0272(4) 0.2816(3) 0.0417(11) Uani 1 1 d . A .
H21A H -0.3081 0.0313 0.2407 0.050 Uiso 1 1 calc R . .
H21B H -0.4033 -0.0627 0.2819 0.050 Uiso 1 1 calc R . .
C22 C -0.2133(4) 0.0459(4) 0.3735(3) 0.0353(10) Uani 1 1 d . . .
C23 C -0.2147(4) -0.0090(4) 0.4475(3) 0.0379(10) Uani 1 1 d . A .
H23 H -0.2765 -0.0902 0.4401 0.045 Uiso 1 1 calc R . .
C24 C -0.1257(4) 0.0549(4) 0.5316(3) 0.0390(10) Uani 1 1 d . . .
H24 H -0.1292 0.0174 0.5805 0.047 Uiso 1 1 calc R A .
C25 C -0.0318(4) 0.1747(4) 0.5430(3) 0.0368(10) Uani 1 1 d . A .
H25 H 0.0290 0.2167 0.5996 0.044 Uiso 1 1 calc R . .
C26 C -0.0265(4) 0.2332(4) 0.4714(3) 0.0358(10) Uani 1 1 d . . .
C27 C -0.1209(4) 0.1678(4) 0.3879(3) 0.0329(10) Uani 1 1 d . A .
C28 C 0.0818(4) 0.3595(3) 0.4834(3) 0.0403(11) Uani 1 1 d . A .
H28A H 0.0868 0.4143 0.5368 0.048 Uiso 1 1 calc R . .
H28B H 0.0492 0.3991 0.4336 0.048 Uiso 1 1 calc R . .
C29 C 0.7180(2) 0.5279(2) 0.78633(12) 0.026(2) Uiso 0.483(6) 1 d PGDU A 1
C30 C 0.7097(2) 0.5737(3) 0.86872(13) 0.053(3) Uiso 0.483(6) 1 d PGU A 1
H30 H 0.6214 0.5752 0.8746 0.063 Uiso 0.483(6) 1 calc PR A 1
C31 C 0.8332(3) 0.6173(2) 0.94225(12) 0.0542(13) Uiso 0.483(6) 1 d PGU A 1
H31 H 0.8277 0.6479 0.9974 0.065 Uiso 0.483(6) 1 calc PR A 1
C32 C 0.9652(3) 0.61501(18) 0.93339(12) 0.0497(12) Uiso 0.483(6) 1 d PGU A 1
H32 H 1.0478 0.6441 0.9826 0.060 Uiso 0.483(6) 1 calc PR A 1
N3 N 0.9735(2) 0.5692(2) 0.85101(12) 0.0494(11) Uiso 0.483(6) 1 d PGU A 1
C33 C 0.8499(2) 0.52565(16) 0.77748(11) 0.028(2) Uiso 0.483(6) 1 d PGU A 1
H33 H 0.8555 0.4950 0.7224 0.033 Uiso 0.483(6) 1 calc PR A 1
C29D C 0.7754(2) 0.51786(16) 0.77366(11) 0.0312(19) Uiso 0.517(6) 1 d PGDU A 2
C30D C 0.7322(2) 0.5533(2) 0.84552(12) 0.042(2) Uiso 0.517(6) 1 d PGU A 2
H30D H 0.6352 0.5417 0.8379 0.050 Uiso 0.517(6) 1 calc PR A 2
C32D C 0.9788(3) 0.62370(19) 0.94006(12) 0.0497(12) Uiso 0.517(6) 1 d PGU A 2
H32D H 1.0469 0.6591 0.9957 0.060 Uiso 0.517(6) 1 calc PR A 2
C31D C 0.8339(3) 0.6063(2) 0.92872(12) 0.0542(13) Uiso 0.517(6) 1 d PGU A 2
H31D H 0.8050 0.6300 0.9768 0.065 Uiso 0.517(6) 1 calc PR A 2
C33D C 0.9203(2) 0.5353(2) 0.78500(12) 0.031(2) Uiso 0.517(6) 1 d PGU A 2
H33D H 0.9492 0.5115 0.7369 0.038 Uiso 0.517(6) 1 calc PR A 2
N3D N 1.0220(2) 0.5882(3) 0.86820(13) 0.0494(11) Uiso 0.517(6) 1 d PGU A 2
C34 C 0.2794(4) 0.0987(4) 0.11989(13) 0.0620(13) Uani 1 1 d G . .
H34A H 0.3798 0.1394 0.1505 0.093 Uiso 1 1 calc R . .
H34B H 0.2438 0.1475 0.0776 0.093 Uiso 1 1 calc R . .
H34C H 0.2662 0.0143 0.0894 0.093 Uiso 1 1 calc R . .
C35 C -0.1125(5) 0.0639(4) 0.1424(3) 0.0493(12) Uani 1 1 d . . .
H35A H -0.1076 0.0103 0.0924 0.074 Uiso 1 1 calc R . .
H35B H -0.0530 0.1493 0.1489 0.074 Uiso 1 1 calc R . .
H35C H -0.2101 0.0642 0.1331 0.074 Uiso 1 1 calc R . .
C36 C -0.2089(5) 0.3033(4) 0.2938(3) 0.0555(13) Uani 1 1 d . . .
H36A H -0.3066 0.2497 0.2732 0.083 Uiso 1 1 calc R . .
H36B H -0.1894 0.3472 0.2482 0.083 Uiso 1 1 calc R . .
H36C H -0.1942 0.3644 0.3458 0.083 Uiso 1 1 calc R . .
N1 N 0.6182(5) 0.4318(9) 0.6438(4) 0.034(3) Uani 0.483(6) 1 d PDU A 1
N2 N 0.5938(6) 0.4825(10) 0.7094(4) 0.017(2) Uani 0.483(6) 1 d PDU A 1
N1D N 0.5600(7) 0.4491(12) 0.6687(4) 0.041(3) Uani 0.517(6) 1 d PDU A 2
N2D N 0.6907(7) 0.4617(7) 0.6838(3) 0.039(2) Uani 0.517(6) 1 d PDU A 2
C1S C 0.5418(5) 0.2567(3) 0.9576(3) 0.218(6) Uani 1 1 d D . .
H1S H 0.4582 0.2798 0.9236 0.262 Uiso 1 1 calc R B 1
Cl1 Cl 0.6495(8) 0.2357(9) 0.8944(5) 0.165(4) Uani 0.508(5) 1 d PDU C 1
Cl2 Cl 0.6496(7) 0.3761(4) 1.0463(2) 0.145(2) Uani 0.508(5) 1 d PD C 1
Cl3 Cl 0.4905(8) 0.1207(5) 0.9970(4) 0.418(9) Uani 0.508(5) 1 d PDU C 1
Cl1D Cl 0.6471(2) 0.2408(3) 0.89210(16) 0.0210(9) Uani 0.492(5) 1 d PDU C 2
Cl2D Cl 0.5313(5) 0.4049(4) 0.9939(4) 0.142(3) Uani 0.492(5) 1 d PD . 2
Cl3D Cl 0.5535(6) 0.1518(7) 1.0298(5) 0.229(4) Uani 0.492(5) 1 d PDU C 2

loop_
_atom_site_aniso_label
_atom_site_aniso_U_11
_atom_site_aniso_U_22
_atom_site_aniso_U_33
_atom_site_aniso_U_23
_atom_site_aniso_U_13
_atom_site_aniso_U_12
O1 0.0253(15) 0.0324(15) 0.0401(17) 0.0075(12) 0.0070(14) 0.0069(13)
O2 0.0289(15) 0.0364(16) 0.0401(16) 0.0026(13) 0.0059(12) 0.0154(13)
O3 0.0306(15) 0.0330(17) 0.0405(17) 0.0052(13) 0.0121(13) 0.0067(13)
O4 0.0504(18) 0.0522(18) 0.0483(18) 0.0255(15) 0.0312(15) 0.0256(15)
C1 0.027(2) 0.019(2) 0.039(3) 0.0108(19) 0.000(2) -0.0017(18)
C2 0.035(3) 0.017(2) 0.039(3) 0.0057(18) 0.001(2) 0.0023(18)
C3 0.050(3) 0.019(2) 0.045(3) 0.0080(19) -0.004(2) 0.000(2)
C4 0.044(4) 0.028(3) 0.046(3) 0.015(2) -0.022(3) -0.009(2)
C5 0.026(3) 0.030(2) 0.076(4) 0.029(3) -0.004(3) -0.006(2)
C6 0.025(2) 0.029(2) 0.059(3) 0.024(2) 0.008(2) 0.0018(19)
C7 0.026(2) 0.051(3) 0.071(3) 0.030(2) 0.023(2) 0.010(2)
C8 0.027(2) 0.039(3) 0.061(3) 0.023(2) 0.031(2) 0.015(2)
C9 0.032(2) 0.052(3) 0.058(3) 0.025(2) 0.025(2) 0.025(2)
C10 0.048(3) 0.047(3) 0.063(3) 0.030(2) 0.036(3) 0.031(2)
C11 0.051(3) 0.032(2) 0.053(3) 0.013(2) 0.035(3) 0.022(2)
C12 0.045(3) 0.040(3) 0.045(3) 0.009(2) 0.032(2) 0.023(2)
C13 0.029(2) 0.040(3) 0.049(3) 0.018(2) 0.026(2) 0.018(2)
C14 0.060(3) 0.047(3) 0.047(3) 0.006(2) 0.031(3) 0.023(2)
C15 0.044(3) 0.037(3) 0.034(2) -0.0042(19) 0.017(2) 0.007(2)
C16 0.061(3) 0.033(3) 0.043(3) -0.007(2) 0.021(2) 0.005(2)
C17 0.059(3) 0.032(3) 0.038(3) -0.004(2) 0.011(2) -0.009(2)
C18 0.030(2) 0.048(3) 0.034(2) -0.001(2) 0.0066(19) -0.003(2)
C19 0.029(2) 0.038(3) 0.032(2) -0.0031(19) 0.0028(19) -0.001(2)
C20 0.026(2) 0.034(3) 0.034(2) -0.0019(19) 0.0086(19) -0.003(2)
C21 0.021(2) 0.048(3) 0.049(3) 0.002(2) 0.011(2) 0.002(2)
C22 0.017(2) 0.042(3) 0.046(3) -0.001(2) 0.0129(19) 0.008(2)
C23 0.025(2) 0.042(3) 0.048(3) 0.001(2) 0.018(2) 0.008(2)
C24 0.032(2) 0.053(3) 0.041(3) 0.009(2) 0.021(2) 0.017(2)
C25 0.031(2) 0.044(3) 0.035(3) -0.004(2) 0.0127(19) 0.013(2)
C26 0.031(2) 0.037(2) 0.038(3) -0.006(2) 0.010(2) 0.015(2)
C27 0.030(2) 0.045(3) 0.036(3) 0.008(2) 0.017(2) 0.025(2)
C28 0.049(3) 0.031(2) 0.037(2) -0.0016(19) 0.007(2) 0.017(2)
C34 0.078(4) 0.076(4) 0.055(3) 0.031(3) 0.041(3) 0.033(3)
C35 0.050(3) 0.053(3) 0.049(3) 0.019(2) 0.016(2) 0.019(2)
C36 0.052(3) 0.061(3) 0.059(3) 0.010(2) 0.008(2) 0.040(3)
N1 0.012(6) 0.034(5) 0.053(6) 0.010(5) 0.012(5) 0.002(5)
N2 0.014(5) 0.018(6) 0.022(5) 0.001(4) 0.012(4) 0.005(4)
N1D 0.022(5) 0.024(7) 0.068(8) 0.017(6) 0.002(6) -0.003(5)
N2D 0.032(5) 0.024(5) 0.058(6) 0.018(4) 0.010(4) 0.002(4)
C1S 0.385(17) 0.227(11) 0.204(10) 0.094(9) 0.216(12) 0.209(12)
Cl1 0.156(7) 0.211(8) 0.157(7) 0.026(6) 0.063(6) 0.093(6)
Cl2 0.235(7) 0.118(3) 0.050(2) -0.0039(19) 0.016(3) 0.039(3)
Cl3 0.326(10) 0.520(14) 0.167(5) -0.122(7) 0.178(6) -0.323(10)
Cl1D 0.0083(15) 0.0324(17) 0.0262(18) 0.0111(13) 0.0076(13) 0.0083(13)
Cl2D 0.136(4) 0.164(4) 0.117(4) -0.056(3) 0.060(3) 0.042(3)
Cl3D 0.146(4) 0.445(10) 0.319(8) 0.343(8) 0.188(5) 0.228(6)

loop_
_atom_type_symbol
_atom_type_description
_atom_type_scat_dispersion_real
_atom_type_scat_dispersion_imag
_atom_type_scat_source
C C 0.0033 0.0016 'International Tables Vol C Tables 4.2.6.8 and 6.1.1.4'
H H 0.0000 0.0000 'International Tables Vol C Tables 4.2.6.8 and 6.1.1.4'
N N 0.0061 0.0033 'International Tables Vol C Tables 4.2.6.8 and 6.1.1.4'
O O 0.0106 0.0060 'International Tables Vol C Tables 4.2.6.8 and 6.1.1.4'
Cl Cl 0.1484 0.1585 'International Tables Vol C Tables 4.2.6.8 and 6.1.1.4'

loop_
_geom_angle_atom_site_label_1
_geom_angle_atom_site_label_2
_geom_angle_atom_site_label_3
_geom_angle
_geom_angle_site_symmetry_1
_geom_angle_site_symmetry_3
_geom_angle_publ_flag
C1 O1 H1 109.5 . . ?
C27 O2 C36 115.0(3) . . ?
C20 O3 C35 114.8(3) . . ?
C13 O4 C34 111.6(3) . . ?
O1 C1 C2 124.4(3) . . ?
O1 C1 C6 113.8(4) . . ?
C2 C1 C6 121.7(4) . . ?
C3 C2 C1 118.2(4) . . ?
C3 C2 C28 120.3(4) . . ?
C1 C2 C28 121.5(3) . . ?
C2 C3 C4 121.8(4) . . ?
C2 C3 H3 119.1 . . ?
C4 C3 H3 119.1 . . ?
C5 C4 C3 118.5(3) . . ?
C5 C4 N1 102.6(5) . . ?
C3 C4 N1 138.8(5) . . ?
C5 C4 N1D 137.0(5) . . ?
C3 C4 N1D 104.5(5) . . ?
N1 C4 N1D 34.3(5) . . ?
C6 C5 C4 122.5(4) . . ?
C6 C5 H5 118.7 . . ?
C4 C5 H5 118.8 . . ?
C5 C6 C1 117.3(4) . . ?
C5 C6 C7 123.7(4) . . ?
C1 C6 C7 119.0(4) . . ?
C6 C7 C8 111.7(3) . . ?
C6 C7 H7A 109.3 . . ?
C8 C7 H7A 109.3 . . ?
C6 C7 H7B 109.3 . . ?
C8 C7 H7B 109.3 . . ?
H7A C7 H7B 107.9 . . ?
C13 C8 C9 118.2(4) . . ?
C13 C8 C7 122.0(4) . . ?
C9 C8 C7 119.7(4) . . ?
C10 C9 C8 120.4(4) . . ?
C10 C9 H9 119.8 . . ?
C8 C9 H9 119.8 . . ?
C11 C10 C9 120.1(4) . . ?
C11 C10 H10 119.9 . . ?
C9 C10 H10 119.9 . . ?
C10 C11 C12 121.3(4) . . ?
C10 C11 H11 119.4 . . ?
C12 C11 H11 119.4 . . ?
C13 C12 C11 117.9(4) . . ?
C13 C12 C14 122.1(4) . . ?
C11 C12 C14 120.0(4) . . ?
C12 C13 C8 121.6(4) . . ?
C12 C13 O4 119.4(4) . . ?
C8 C13 O4 119.0(3) . . ?
C12 C14 C15 112.7(3) . . ?
C12 C14 H14A 109.0 . . ?
C15 C14 H14A 109.0 . . ?
C12 C14 H14B 109.0 . . ?
C15 C14 H14B 109.1 . . ?
H14A C14 H14B 107.8 . . ?
C16 C15 C20 118.6(4) . . ?
C16 C15 C14 121.4(4) . . ?
C20 C15 C14 120.0(4) . . ?
C17 C16 C15 120.2(4) . . ?
C17 C16 H16 119.9 . . ?
C15 C16 H16 119.9 . . ?
C16 C17 C18 120.8(4) . . ?
C16 C17 H17 119.6 . . ?
C18 C17 H17 119.6 . . ?
C19 C18 C17 120.3(4) . . ?
C19 C18 H18 119.9 . . ?
C17 C18 H18 119.9 . . ?
C18 C19 C20 118.6(4) . . ?
C18 C19 C21 120.8(4) . . ?
C20 C19 C21 120.6(4) . . ?
O3 C20 C19 119.5(3) . . ?
O3 C20 C15 119.0(3) . . ?
C19 C20 C15 121.4(4) . . ?
C22 C21 C19 113.1(3) . . ?
C22 C21 H21A 109.0 . . ?
C19 C21 H21A 109.0 . . ?
C22 C21 H21B 109.0 . . ?
C19 C21 H21B 109.0 . . ?
H21A C21 H21B 107.8 . . ?
C27 C22 C23 117.3(4) . . ?
C27 C22 C21 122.0(4) . . ?
C23 C22 C21 120.7(4) . . ?
C24 C23 C22 121.2(4) . . ?
C24 C23 H23 119.4 . . ?
C22 C23 H23 119.4 . . ?
C25 C24 C23 119.8(4) . . ?
C25 C24 H24 120.1 . . ?
C23 C24 H24 120.1 . . ?
C24 C25 C26 121.1(4) . . ?
C24 C25 H25 119.5 . . ?
C26 C25 H25 119.5 . . ?
C25 C26 C27 117.6(4) . . ?
C25 C26 C28 120.7(3) . . ?
C27 C26 C28 121.6(4) . . ?
C22 C27 C26 122.9(4) . . ?
C22 C27 O2 119.4(3) . . ?
C26 C27 O2 117.5(4) . . ?
C26 C28 C2 113.9(3) . . ?
C26 C28 H28A 108.8 . . ?
C2 C28 H28A 108.8 . . ?
C26 C28 H28B 108.8 . . ?
C2 C28 H28B 108.8 . . ?
H28A C28 H28B 107.7 . . ?
C30 C29 C33 120.0 . . ?
C30 C29 N2 121.7(3) . . ?
C33 C29 N2 118.3(3) . . ?
C29 C30 C31 120.0 . . ?
C29 C30 H30 120.0 . . ?
C31 C30 H30 120.0 . . ?
C32 C31 C30 120.0 . . ?
C32 C31 H31 120.0 . . ?
C30 C31 H31 120.0 . . ?
C31 C32 N3 120.0 . . ?
C31 C32 H32 120.0 . . ?
N3 C32 H32 120.0 . . ?
C33 N3 C32 120.0 . . ?
N3 C33 C29 120.0 . . ?
N3 C33 H33 120.0 . . ?
C29 C33 H33 120.0 . . ?
C33D C29D C30D 120.0 . . ?
C33D C29D N2D 110.5(3) . . ?
C30D C29D N2D 129.5(3) . . ?
C31D C30D C29D 120.0 . . ?
C31D C30D H30D 120.0 . . ?
C29D C30D H30D 120.0 . . ?
N3D C32D C31D 120.0 . . ?
N3D C32D H32D 120.0 . . ?
C31D C32D H32D 120.0 . . ?
C30D C31D C32D 120.0 . . ?
C30D C31D H31D 120.0 . . ?
C32D C31D H31D 120.0 . . ?
N3D C33D C29D 120.0 . . ?
N3D C33D H33D 120.0 . . ?
C29D C33D H33D 120.0 . . ?
C33D N3D C32D 120.0 . . ?
O4 C34 H34A 109.5 . . ?
O4 C34 H34B 109.5 . . ?
H34A C34 H34B 109.5 . . ?
O4 C34 H34C 109.5 . . ?
H34A C34 H34C 109.5 . . ?
H34B C34 H34C 109.5 . . ?
O3 C35 H35A 109.5 . . ?
O3 C35 H35B 109.5 . . ?
H35A C35 H35B 109.5 . . ?
O3 C35 H35C 109.5 . . ?
H35A C35 H35C 109.5 . . ?
H35B C35 H35C 109.5 . . ?
O2 C36 H36A 109.5 . . ?
O2 C36 H36B 109.5 . . ?
H36A C36 H36B 109.5 . . ?
O2 C36 H36C 109.5 . . ?
H36A C36 H36C 109.5 . . ?
H36B C36 H36C 109.5 . . ?
N2 N1 C4 102.2(4) . . ?
N1 N2 C29 112.9(4) . . ?
N2D N1D C4 111.3(4) . . ?
N1D N2D C29D 113.4(5) . . ?
Cl2D C1S Cl3 127.3(4) . . ?
Cl2D C1S Cl2 47.9(2) . . ?
Cl3 C1S Cl2 108.1(3) . . ?
Cl2D C1S Cl1D 119.5(2) . . ?
Cl3 C1S Cl1D 111.6(3) . . ?
Cl2 C1S Cl1D 105.2(3) . . ?
Cl2D C1S Cl1 121.5(4) . . ?
Cl3 C1S Cl1 109.3(4) . . ?
Cl2 C1S Cl1 105.3(4) . . ?
Cl1D C1S Cl1 2.5(4) . . ?
Cl2D C1S Cl3D 119.1(4) . . ?
Cl3 C1S Cl3D 22.8(4) . . ?
Cl2 C1S Cl3D 87.4(4) . . ?
Cl1D C1S Cl3D 109.5(3) . . ?
Cl1 C1S Cl3D 107.0(4) . . ?
Cl2D C1S H1S 63.4 . . ?
Cl3 C1S H1S 111.3 . . ?
Cl2 C1S H1S 111.3 . . ?
Cl1D C1S H1S 109.1 . . ?
Cl1 C1S H1S 111.3 . . ?
Cl3D C1S H1S 130.1 . . ?
C1S Cl2D Cl2D 164.4(5) . 2_667 ?

loop_
_geom_bond_atom_site_label_1
_geom_bond_atom_site_label_2
_geom_bond_distance
_geom_bond_site_symmetry_2
_geom_bond_publ_flag
O1 C1 1.352(4) . ?
O1 H1 0.8200 . ?
O2 C27 1.403(4) . ?
O2 C36 1.436(4) . ?
O3 C20 1.370(4) . ?
O3 C35 1.432(4) . ?
O4 C13 1.385(4) . ?
O4 C34 1.437(4) . ?
C1 C2 1.395(5) . ?
C1 C6 1.412(5) . ?
C2 C3 1.365(5) . ?
C2 C28 1.514(5) . ?
C3 C4 1.397(6) . ?
C3 H3 0.9300 . ?
C4 C5 1.376(6) . ?
C4 N1 1.428(3) . ?
C4 N1D 1.431(3) . ?
C5 C6 1.372(6) . ?
C5 H5 0.9300 . ?
C6 C7 1.495(6) . ?
C7 C8 1.521(5) . ?
C7 H7A 0.9700 . ?
C7 H7B 0.9700 . ?
C8 C13 1.385(5) . ?
C8 C9 1.393(5) . ?
C9 C10 1.369(6) . ?
C9 H9 0.9300 . ?
C10 C11 1.364(6) . ?
C10 H10 0.9300 . ?
C11 C12 1.386(5) . ?
C11 H11 0.9300 . ?
C12 C13 1.382(5) . ?
C12 C14 1.507(6) . ?
C14 C15 1.516(5) . ?
C14 H14A 0.9700 . ?
C14 H14B 0.9700 . ?
C15 C16 1.379(5) . ?
C15 C20 1.401(5) . ?
C16 C17 1.375(6) . ?
C16 H16 0.9300 . ?
C17 C18 1.394(6) . ?
C17 H17 0.9300 . ?
C18 C19 1.369(5) . ?
C18 H18 0.9300 . ?
C19 C20 1.398(5) . ?
C19 C21 1.513(5) . ?
C21 C22 1.509(5) . ?
C21 H21A 0.9700 . ?
C21 H21B 0.9700 . ?
C22 C27 1.386(5) . ?
C22 C23 1.392(5) . ?
C23 C24 1.383(5) . ?
C23 H23 0.9300 . ?
C24 C25 1.381(5) . ?
C24 H24 0.9300 . ?
C25 C26 1.385(5) . ?
C25 H25 0.9300 . ?
C26 C27 1.393(5) . ?
C26 C28 1.498(5) . ?
C28 H28A 0.9700 . ?
C28 H28B 0.9700 . ?
C29 C30 1.3900 . ?
C29 C33 1.3900 . ?
C29 N2 1.426(3) . ?
C30 C31 1.3900 . ?
C30 H30 0.9300 . ?
C31 C32 1.3900 . ?
C31 H31 0.9300 . ?
C32 N3 1.3900 . ?
C32 H32 0.9300 . ?
N3 C33 1.3900 . ?
C33 H33 0.9300 . ?
C29D C33D 1.3900 . ?
C29D C30D 1.3900 . ?
C29D N2D 1.425(3) . ?
C30D C31D 1.3900 . ?
C30D H30D 0.9300 . ?
C32D N3D 1.3900 . ?
C32D C31D 1.3900 . ?
C32D H32D 0.9300 . ?
C31D H31D 0.9300 . ?
C33D N3D 1.3900 . ?
C33D H33D 0.9300 . ?
C34 H34A 0.9600 . ?
C34 H34B 0.9600 . ?
C34 H34C 0.9600 . ?
C35 H35A 0.9600 . ?
C35 H35B 0.9600 . ?
C35 H35C 0.9600 . ?
C36 H36A 0.9600 . ?
C36 H36B 0.9600 . ?
C36 H36C 0.9600 . ?
N1 N2 1.247(3) . ?
N1D N2D 1.248(3) . ?
C1S Cl2D 1.712(3) . ?
C1S Cl3 1.712(3) . ?
C1S Cl2 1.713(3) . ?
C1S Cl1D 1.716(3) . ?
C1S Cl1 1.720(3) . ?
C1S Cl3D 1.729(3) . ?
C1S H1S 0.9800 . ?
Cl2D Cl2D 2.345(8) 2_667 ?

loop_
_geom_torsion_atom_site_label_1
_geom_torsion_atom_site_label_2
_geom_torsion_atom_site_label_3
_geom_torsion_atom_site_label_4
_geom_torsion
_geom_torsion_site_symmetry_1
_geom_torsion_site_symmetry_2
_geom_torsion_site_symmetry_3
_geom_torsion_site_symmetry_4
_geom_torsion_publ_flag
O1 C1 C2 C3 -176.8(3) . . . . ?
C6 C1 C2 C3 1.3(5) . . . . ?
O1 C1 C2 C28 1.5(5) . . . . ?
C6 C1 C2 C28 179.6(3) . . . . ?
C1 C2 C3 C4 -0.6(5) . . . . ?
C28 C2 C3 C4 -179.0(3) . . . . ?
C2 C3 C4 C5 0.0(6) . . . . ?
C2 C3 C4 N1 177.8(8) . . . . ?
C2 C3 C4 N1D -179.7(6) . . . . ?
C3 C4 C5 C6 0.2(6) . . . . ?
N1 C4 C5 C6 -178.4(5) . . . . ?
N1D C4 C5 C6 179.6(9) . . . . ?
C4 C5 C6 C1 0.4(6) . . . . ?
C4 C5 C6 C7 179.9(4) . . . . ?
O1 C1 C6 C5 177.1(3) . . . . ?
C2 C1 C6 C5 -1.1(5) . . . . ?
O1 C1 C6 C7 -2.4(5) . . . . ?
C2 C1 C6 C7 179.4(3) . . . . ?
C5 C6 C7 C8 104.9(4) . . . . ?
C1 C6 C7 C8 -75.6(4) . . . . ?
C6 C7 C8 C13 113.0(4) . . . . ?
C6 C7 C8 C9 -64.1(5) . . . . ?
C13 C8 C9 C10 -1.3(5) . . . . ?
C7 C8 C9 C10 176.0(3) . . . . ?
C8 C9 C10 C11 -3.8(6) . . . . ?
C9 C10 C11 C12 3.8(6) . . . . ?
C10 C11 C12 C13 1.4(5) . . . . ?
C10 C11 C12 C14 -177.6(3) . . . . ?
C11 C12 C13 C8 -6.7(5) . . . . ?
C14 C12 C13 C8 172.3(3) . . . . ?
C11 C12 C13 O4 174.5(3) . . . . ?
C14 C12 C13 O4 -6.5(5) . . . . ?
C9 C8 C13 C12 6.6(5) . . . . ?
C7 C8 C13 C12 -170.6(3) . . . . ?
C9 C8 C13 O4 -174.5(3) . . . . ?
C7 C8 C13 O4 8.2(5) . . . . ?
C34 O4 C13 C12 -94.3(4) . . . . ?
C34 O4 C13 C8 86.9(4) . . . . ?
C13 C12 C14 C15 -105.9(4) . . . . ?
C11 C12 C14 C15 73.1(5) . . . . ?
C12 C14 C15 C16 -110.3(4) . . . . ?
C12 C14 C15 C20 69.6(5) . . . . ?
C20 C15 C16 C17 -1.6(6) . . . . ?
C14 C15 C16 C17 178.3(4) . . . . ?
C15 C16 C17 C18 0.4(6) . . . . ?
C16 C17 C18 C19 0.4(6) . . . . ?
C17 C18 C19 C20 0.0(6) . . . . ?
C17 C18 C19 C21 -179.6(3) . . . . ?
C35 O3 C20 C19 -92.1(4) . . . . ?
C35 O3 C20 C15 92.1(4) . . . . ?
C18 C19 C20 O3 -177.0(3) . . . . ?
C21 C19 C20 O3 2.6(5) . . . . ?
C18 C19 C20 C15 -1.3(6) . . . . ?
C21 C19 C20 C15 178.3(3) . . . . ?
C16 C15 C20 O3 177.8(3) . . . . ?
C14 C15 C20 O3 -2.1(5) . . . . ?
C16 C15 C20 C19 2.1(6) . . . . ?
C14 C15 C20 C19 -177.8(4) . . . . ?
C18 C19 C21 C22 102.8(4) . . . . ?
C20 C19 C21 C22 -76.8(5) . . . . ?
C19 C21 C22 C27 106.4(4) . . . . ?
C19 C21 C22 C23 -71.6(4) . . . . ?
C27 C22 C23 C24 -1.0(5) . . . . ?
C21 C22 C23 C24 177.2(3) . . . . ?
C22 C23 C24 C25 -1.1(5) . . . . ?
C23 C24 C25 C26 1.1(5) . . . . ?
C24 C25 C26 C27 1.0(5) . . . . ?
C24 C25 C26 C28 -176.2(3) . . . . ?
C23 C22 C27 C26 3.2(5) . . . . ?
C21 C22 C27 C26 -174.9(3) . . . . ?
C23 C22 C27 O2 178.8(3) . . . . ?
C21 C22 C27 O2 0.7(5) . . . . ?
C25 C26 C27 C22 -3.2(5) . . . . ?
C28 C26 C27 C22 174.0(3) . . . . ?
C25 C26 C27 O2 -179.0(3) . . . . ?
C28 C26 C27 O2 -1.7(5) . . . . ?
C36 O2 C27 C22 92.0(4) . . . . ?
C36 O2 C27 C26 -92.1(4) . . . . ?
C25 C26 C28 C2 78.6(4) . . . . ?
C27 C26 C28 C2 -98.5(4) . . . . ?
C3 C2 C28 C26 -110.7(4) . . . . ?
C1 C2 C28 C26 71.0(5) . . . . ?
C33 C29 C30 C31 0.0 . . . . ?
N2 C29 C30 C31 -180.0(6) . . . . ?
C29 C30 C31 C32 0.0 . . . . ?
C30 C31 C32 N3 0.0 . . . . ?
C31 C32 N3 C33 0.0 . . . . ?
C32 N3 C33 C29 0.0 . . . . ?
C30 C29 C33 N3 0.0 . . . . ?
N2 C29 C33 N3 180.0(6) . . . . ?
C33D C29D C30D C31D 0.0 . . . . ?
N2D C29D C30D C31D 179.5(4) . . . . ?
C29D C30D C31D C32D 0.0 . . . . ?
N3D C32D C31D C30D 0.0 . . . . ?
C30D C29D C33D N3D 0.0 . . . . ?
N2D C29D C33D N3D -179.6(4) . . . . ?
C29D C33D N3D C32D 0.0 . . . . ?
C31D C32D N3D C33D 0.0 . . . . ?
C5 C4 N1 N2 178.4(8) . . . . ?
C3 C4 N1 N2 0.4(13) . . . . ?
N1D C4 N1 N2 -4.0(15) . . . . ?
C4 N1 N2 C29 178.8(8) . . . . ?
C30 C29 N2 N1 -172.3(7) . . . . ?
C33 C29 N2 N1 7.7(12) . . . . ?
C5 C4 N1D N2D 6.5(16) . . . . ?
C3 C4 N1D N2D -174.0(9) . . . . ?
N1 C4 N1D N2D 3.1(10) . . . . ?
C4 N1D N2D C29D 179.8(7) . . . . ?
C33D C29D N2D N1D -176.9(8) . . . . ?
C30D C29D N2D N1D 3.6(10) . . . . ?
Cl3 C1S Cl2D Cl2D -110.4(14) . . . 2_667 ?
Cl2 C1S Cl2D Cl2D 169.0(15) . . . 2_667 ?
Cl1D C1S Cl2D Cl2D 85.0(14) . . . 2_667 ?
Cl1 C1S Cl2D Cl2D 86.9(15) . . . 2_667 ?
Cl3D C1S Cl2D Cl2D -136.0(13) . . . 2_667 ?
